data_1515283
loop_
_publ_author_name
'He, Teng'
'Wu, Hui'
'Wu, Guotao'
'Wang, Junhu'
'Zhou, Wei'
'Xiong, Zhitao'
'Chen, Juner'
'Zhang, Tao'
'Chen, Ping'

_publ_section_title
;
 Borohydride hydrazinates: high hydrogen content materials for hydrogen
 storage
;
_journal_issue 2
_journal_name_full 'Energy &amp; Environmental Science'
_journal_page_first 5686
_journal_paper_doi 10.1039/c2ee03205h
_journal_volume 5
_journal_year 2012
_chemical_formula_sum 'B H8 Li N2'
_chemical_formula_weight 53.83
_space_group_IT_number 9
_symmetry_cell_setting monoclinic
_symmetry_space_group_name_Hall 'C -2yc'
_symmetry_space_group_name_H-M 'C 1 c 1'
_audit_creation_date 2011-07-01T11:28
_audit_creation_method 'from EXP file using GSAS2CIF'
_cell_angle_alpha 90.0
_cell_angle_beta 104.751(5)
_cell_angle_gamma 90.0
_cell_formula_units_Z 8
_cell_length_a 12.1653(16)
_cell_length_b 6.7288(8)
_cell_length_c 10.3724(11)
_cell_measurement_temperature 298
_cell_volume 821.08(17)
_computing_structure_refinement GSAS
_diffrn_ambient_temperature 298
_diffrn_measurement_device_type Bruker_D8
_diffrn_radiation_probe x-ray
_diffrn_radiation_type 'Cu K\a'
_diffrn_radiation_wavelength 1.5406
_diffrn_radiation_wavelength_wt 1.00
_exptl_absorpt_correction_T_max 1.00000
_exptl_absorpt_correction_T_min 1.00000
_pd_calc_method 'Rietveld Refinement'
_pd_meas_2theta_range_inc 0.026
_pd_meas_2theta_range_max 79.932
_pd_meas_2theta_range_min 10.018
_pd_meas_number_of_points 2690
_pd_phase_name LiBH4_N2H4
_pd_proc_2theta_range_inc 0.026
_pd_proc_2theta_range_max 80.00809
_pd_proc_2theta_range_min 10.09409
_pd_proc_info_datetime 2011-07-01T11:28:27
_pd_proc_ls_peak_cutoff 0.01000
_pd_proc_ls_prof_R_factor 0.0371
_pd_proc_ls_prof_wR_expected 0.0274
_pd_proc_ls_prof_wR_factor 0.0475
_pd_proc_number_of_points 2690
_refine_ls_goodness_of_fit_all 1.74
_refine_ls_matrix_type full
_refine_ls_number_parameters 26
_refine_ls_number_restraints 0
_refine_ls_R_Fsqd_factor 0.10167
_refine_ls_shift/su_max 0.02
_refine_ls_shift/su_mean 0.01
_reflns_d_resolution_high 1.204
_reflns_d_resolution_low 5.882
_reflns_limit_h_max 10
_reflns_limit_h_min 0
_reflns_limit_k_max 5
_reflns_limit_k_min 0
_reflns_limit_l_max 8
_reflns_limit_l_min -8
_reflns_number_total 498
_cod_data_source_file c2ee03205h.txt
_cod_data_source_block 1LIB1N_publ
_cod_depositor_comments
;
The following automatic conversions were performed:

'_geom_bond_publ_flag' value 'N' changed to 'n' according to
/usr/data/users/saulius/automatic-downloads/retrospective/RSC/lib/dictionaries/cif_core.dic
dictionary named 'cif_core.dic' version 2.4.2 from 2011-04-26 (84
times).

'_geom_angle_publ_flag' value 'N' changed to 'n' according
to
/usr/data/users/saulius/automatic-downloads/retrospective/RSC/lib/dictionaries/cif_core.dic
dictionary named 'cif_core.dic' version 2.4.2 from 2011-04-26 (42
times).

Automatic conversion script
Id: cif_fix_values 2281 2013-09-26 08:29:07Z andrius 
;
_cod_database_code 1515283
_gsas_exptl_extinct_corr_t_min 1.00000
_gsas_exptl_extinct_corr_t_max 1.00000

loop_
_symmetry_equiv_pos_site_id
_symmetry_equiv_pos_as_xyz
1 +x,+y,+z
2 +x,-y,+z+1/2
101 +x+1/2,+y+1/2,+z
102 +x+1/2,-y+1/2,+z+1/2

loop_
_atom_site_type_symbol
_atom_site_label
_atom_site_fract_x
_atom_site_fract_y
_atom_site_fract_z
_atom_site_occupancy
_atom_site_thermal_displace_type
_atom_site_U_iso_or_equiv
_atom_site_symmetry_multiplicity
B B1 0.136(1) 0.209(1) 0.689(1) 1.0 Uiso 0.01086 4
H H1 0.209(1) 0.111(1) 0.766(1) 1.0 Uiso 0.01086 4
H H2 0.162(1) 0.386(1) 0.702(1) 1.0 Uiso 0.01086 4
H H3 0.044(1) 0.184(1) 0.714(1) 1.0 Uiso 0.01086 4
H H4 0.130(1) 0.157(1) 0.574(1) 1.0 Uiso 0.01086 4
B B2 0.385(1) 0.297(1) 0.482(1) 1.0 Uiso 0.01086 4
H H5 0.330(1) 0.431(1) 0.415(1) 1.0 Uiso 0.01086 4
H H6 0.327(1) 0.218(1) 0.549(1) 1.0 Uiso 0.01086 4
H H7 0.471(1) 0.366(1) 0.555(1) 1.0 Uiso 0.01086 4
H H8 0.410(1) 0.174(1) 0.407(1) 1.0 Uiso 0.01086 4
N N1 0.195(1) 0.287(1) 0.0283(8) 1.0 Uiso 0.04895 4
N N2 0.307(1) 0.211(1) 0.0917(8) 1.0 Uiso 0.04895 4
H H9 0.139(1) 0.231(1) 0.078(1) 1.0 Uiso 0.04895 4
H H10 0.171(1) 0.231(1) -0.0671(8) 1.0 Uiso 0.04895 4
H H11 0.305(1) 0.058(1) 0.090(1) 1.0 Uiso 0.04895 4
H H12 0.331(1) 0.267(1) 0.1872(8) 1.0 Uiso 0.04895 4
Li Li1 0.191(1) 0.605(1) 0.026(1) 1.0 Uiso 0.01514 4
N N3 0.452(1) 0.803(1) 0.3620(7) 1.0 Uiso 0.04895 4
N N4 0.563(1) 0.831(1) 0.3368(7) 1.0 Uiso 0.04895 4
H H13 0.399(1) 0.745(1) 0.2771(7) 1.0 Uiso 0.04895 4
H H14 0.421(2) 0.941(1) 0.377(1) 1.0 Uiso 0.04895 4
H H15 0.555(2) 0.923(1) 0.2555(8) 1.0 Uiso 0.04895 4
H H16 0.595(2) 0.693(1) 0.321(1) 1.0 Uiso 0.04895 4
Li Li2 0.460(1) 0.614(2) 0.529(1) 1.0 Uiso 0.01514 4

loop_
_atom_type_symbol
_atom_type_number_in_cell
_atom_type_scat_dispersion_real
_atom_type_scat_dispersion_imag
_atom_type_scat_Cromer_Mann_a1
_atom_type_scat_Cromer_Mann_a2
_atom_type_scat_Cromer_Mann_a3
_atom_type_scat_Cromer_Mann_a4
_atom_type_scat_Cromer_Mann_b1
_atom_type_scat_Cromer_Mann_b2
_atom_type_scat_Cromer_Mann_b3
_atom_type_scat_Cromer_Mann_b4
_atom_type_scat_Cromer_Mann_c
_atom_type_scat_source
B 8.0 0.000 0.000 2.05450 23.2185 1.33260 1.02100 1.09790 60.3498 0.70680 0.14030 -0.1932 International_Tables_Vol_C
H 64.0 0.000 0.000 0.49300 10.5109 0.32291 26.1257 0.14019 3.14236 0.04081 57.7997 0.00304 International_Tables_Vol_C
N 16.0 0.000 0.000 12.2126 0.00570 3.13220 9.89330 2.01250 28.9975 1.16630 0.58260 -11.529 International_Tables_Vol_C
Li 8.0 0.000 0.000 1.12820 3.95460 0.75080 1.05240 0.61750 85.3905 0.46530 168.261 0.03770 International_Tables_Vol_C

loop_
_geom_angle_atom_site_label_1
_geom_angle_atom_site_label_2
_geom_angle_atom_site_label_3
_geom_angle
_geom_angle_site_symmetry_1
_geom_angle_site_symmetry_3
_geom_angle_publ_flag
H1 B1 H2 109.5 1_555 1_555 n
H1 B1 H3 109.5 1_555 1_555 n
H1 B1 H4 109.5 1_555 1_555 n
H2 B1 H3 109.5 1_555 1_555 n
H2 B1 H4 109.5 1_555 1_555 n
H3 B1 H4 109.5 1_555 1_555 n
H5 B2 H6 109.5 1_555 1_555 n
H5 B2 H7 109.5 1_555 1_555 n
H5 B2 H8 109.5 1_555 1_555 n
H6 B2 H7 109.5 1_555 1_555 n
H6 B2 H8 109.5 1_555 1_555 n
H7 B2 H8 109.5 1_555 1_555 n
N2 N1 H9 108 1_555 1_555 n
N2 N1 H10 108 1_555 1_555 n
N2 N1 Li1 112 1_555 1_555 n
H9 N1 H10 107 1_555 1_555 n
H9 N1 Li1 110.9(8) 1_555 1_555 n
H10 N1 Li1 110.8(7) 1_555 1_555 n
N1 N2 H11 109.3(11) 1_555 1_555 n
N1 N2 H12 108.1(11) 1_555 1_555 n
N1 N2 Li2 113.9(6) 1_555 2_564 n
H11 N2 H12 112.5(10) 1_555 1_555 n
B1 Li1 N1 122.4(4) 2_564 1_555 n
B1 Li1 N4 106.2(8) 2_564 102_464 n
N1 Li1 N4 102.05(15) 1_555 102_464 n
N4 N3 H13 108 1_555 1_555 n
N4 N3 H14 108 1_555 1_555 n
N4 N3 Li2 112 1_555 1_555 n
H13 N3 H14 107 1_555 1_555 n
H13 N3 Li2 111.0(8) 1_555 1_555 n
H14 N3 Li2 111.0(10) 1_555 1_555 n
Li1 N4 N3 109.7(8) 102_565 1_555 n
Li1 N4 H15 120.70(6) 102_565 1_555 n
N3 N4 H15 108 1_555 1_555 n
N3 N4 H16 108 1_555 1_555 n
H15 N4 H16 111.7(13) 1_555 1_555 n
B1 Li2 B2 128.0057(13) 101_555 1_555 n
B1 Li2 N2 107.1(8) 101_555 2_565 n
B1 Li2 N3 104.0(6) 101_555 1_555 n
B2 Li2 N2 102.4(7) 1_555 2_565 n
B2 Li2 N3 116.3(6) 1_555 1_555 n
N2 Li2 N3 92.9(6) 2_565 1_555 n

loop_
_geom_bond_atom_site_label_1
_geom_bond_atom_site_label_2
_geom_bond_distance
_geom_bond_site_symmetry_2
_geom_bond_publ_flag
B1 H1 1.225 1_555 n
B1 H2 1.225 1_555 n
B1 H3 1.225 1_555 n
B1 H4 1.225 1_555 n
B1 Li1 2.334(14) 2_565 n
B1 Li2 2.437(16) 101_445 n
H1 B1 1.225 1_555 n
H2 B1 1.225 1_555 n
H2 Li1 1.947(15) 2_565 n
H3 B1 1.225 1_555 n
H3 Li2 1.987(15) 101_445 n
H4 B1 1.225 1_555 n
H4 Li1 1.885(12) 2_565 n
H4 Li2 2.022(17) 101_445 n
B2 H5 1.225 1_555 n
B2 H6 1.225 1_555 n
B2 H7 1.225 1_555 n
B2 H8 1.225 1_555 n
B2 Li1 2.600(17) 2_565 n
B2 Li2 2.322(15) 1_555 n
H5 B2 1.225 1_555 n
H5 Li1 2.288(17) 2_565 n
H5 Li2 2.113(16) 1_555 n
H6 B2 1.225 1_555 n
H6 H11 1.939(10) 2_555 n
H6 Li1 2.003(15) 2_565 n
H7 B2 1.225 1_555 n
H7 Li2 1.690(15) 1_555 n
H8 B2 1.225 1_555 n
H8 H14 1.607(10) 1_545 n
N1 N2 1.452 1_555 n
N1 H9 1.030 1_555 n
N1 H10 1.030 1_555 n
N1 Li1 2.1400 1_555 n
N2 N1 1.452 1_555 n
N2 H11 1.030 1_555 n
N2 H12 1.030 1_555 n
N2 Li2 2.427(17) 2_564 n
H9 N1 1.030 1_555 n
H9 Li1 2.683(11) 1_555 n
H10 N1 1.030 1_555 n
H10 Li1 2.684(10) 1_555 n
H11 H6 1.948(22) 2_554 n
H11 N2 1.030) 1_555 n
H12 N2 1.030 1_555 n
H12 Li2 2.666(16) 2_564 n
Li1 B1 2.334(14) 2_564 n
Li1 H2 1.947(15) 2_564 n
Li1 H4 1.885(12) 2_564 n
Li1 B2 2.600(17) 2_564 n
Li1 H5 2.288(17) 2_564 n
Li1 H6 2.003(15) 2_564 n
Li1 N1 2.140(10) 1_555 n
Li1 H9 2.683(11) 1_555 n
Li1 H10 2.684(10) 1_555 n
Li1 N4 2.215(14) 102_464 n
Li1 H16 2.543(14) 102_464 n
Li1 Li2 3.394(17) 102_464 n
N3 N4 1.452 1_555 n
N3 H13 1.030 1_555 n
N3 H14 1.030 1_555 n
N3 Li2 2.140 1_555 n
N4 Li1 2.215(14) 102_565 n
N4 N3 1.452 1_555 n
N4 H15 1.030 1_555 n
N4 H16 1.030 1_555 n
H13 N3 1.030 1_555 n
H13 Li2 2.677(13) 1_555 n
H14 N3 1.030 1_555 n
H15 N4 1.030 1_555 n
H16 Li1 2.543(14) 102_565 n
H16 N4 1.030 1_555 n
Li2 B1 2.437(16) 101_555 n
Li2 H3 1.987(15) 101_555 n
Li2 H4 2.022(17) 101_555 n
Li2 B2 2.322(15) 1_555 n
Li2 H5 2.113(16) 1_555 n
Li2 H7 1.690(15) 1_555 n
Li2 N2 2.427(17) 2_565 n
Li2 H12 2.666(16) 2_565 n
Li2 Li1 3.394(17) 102_565 n
Li2 N3 2.140 1_555 n
Li2 H13 2.677(13) 1_555 n
Li2 H14 2.678(15) 1_555 n
